data_7209023
loop_
_publ_author_name
'Ge, Gen-Wu'
'Qi, Zhi-Yuan'
'Miao, Yu-Run'
'Du, Hong-Bin'
'You, Xiao-Zeng'

_publ_section_title
;
 The synthesis, structure and magnetism studies of two manganese sulfates
 with a 3D zeolite GIS framework and 1D chain structure
;
_journal_issue 3
_journal_name_full CrystEngComm
_journal_page_first 435
_journal_paper_doi 10.1039/c2ce26441b
_journal_volume 15
_journal_year 2013
_chemical_formula_sum 'C8 H28 Mn2 N4 O18 S4'
_chemical_formula_weight 706.46
_chemical_name_systematic
;
?
;
_space_group_IT_number 14
_symmetry_cell_setting monoclinic
_symmetry_space_group_name_Hall '-P 2ybc'
_symmetry_space_group_name_H-M 'P 1 21/c 1'
_atom_sites_solution_hydrogens geom
_atom_sites_solution_primary direct
_atom_sites_solution_secondary difmap
_audit_creation_method SHELXL-97
_cell_angle_alpha 90.00
_cell_angle_beta 90.897(2)
_cell_angle_gamma 90.00
_cell_formula_units_Z 4
_cell_length_a 13.0864(10)
_cell_length_b 11.9903(9)
_cell_length_c 14.3224(11)
_cell_measurement_temperature 296(2)
_cell_volume 2247.1(3)
_computing_cell_refinement SMART
_computing_data_collection 'SMART (Bruker, 2000)'
_computing_data_reduction 'SMART (Bruker, 2000)'
_computing_molecular_graphics SHELXTL
_computing_publication_material SHELXTL
_computing_structure_refinement 'SHELXL-97 (Sheldrick, 1997)'
_computing_structure_solution 'SHELXS-97 (Sheldrick, 1990)'
_diffrn_ambient_temperature 296(2)
_diffrn_measured_fraction_theta_full 0.989
_diffrn_measured_fraction_theta_max 0.989
_diffrn_radiation_monochromator graphite
_diffrn_radiation_source 'fine-focus sealed tube'
_diffrn_radiation_type MoK\a
_diffrn_radiation_wavelength 0.71073
_diffrn_reflns_av_R_equivalents 0.0480
_diffrn_reflns_av_sigmaI/netI 0.0501
_diffrn_reflns_limit_h_max 17
_diffrn_reflns_limit_h_min -14
_diffrn_reflns_limit_k_max 16
_diffrn_reflns_limit_k_min -15
_diffrn_reflns_limit_l_max 19
_diffrn_reflns_limit_l_min -19
_diffrn_reflns_number 17692
_diffrn_reflns_theta_full 28.49
_diffrn_reflns_theta_max 28.49
_diffrn_reflns_theta_min 1.56
_exptl_absorpt_coefficient_mu 1.592
_exptl_absorpt_correction_T_max 0.5112
_exptl_absorpt_correction_T_min 0.4387
_exptl_absorpt_correction_type multi-scan
_exptl_absorpt_process_details 'SADABS; Bruker, 2000'
_exptl_crystal_density_diffrn 2.088
_exptl_crystal_density_method 'not measured'
_exptl_crystal_F_000 1448
_exptl_crystal_size_max 0.32
_exptl_crystal_size_mid 0.12
_exptl_crystal_size_min 0.10
_refine_diff_density_max 0.667
_refine_diff_density_min -0.657
_refine_diff_density_rms 0.108
_refine_ls_extinction_method none
_refine_ls_goodness_of_fit_ref 1.046
_refine_ls_hydrogen_treatment mixed
_refine_ls_matrix_type full
_refine_ls_number_parameters 335
_refine_ls_number_reflns 5628
_refine_ls_number_restraints 0
_refine_ls_restrained_S_all 1.046
_refine_ls_R_factor_all 0.0568
_refine_ls_R_factor_gt 0.0447
_refine_ls_shift/su_max 0.001
_refine_ls_shift/su_mean 0.000
_refine_ls_structure_factor_coef Fsqd
_refine_ls_weighting_details 'calc w=1/[\s^2^(Fo^2^)+(0.0542P)^2^+3.1023P] where P=(Fo^2^+2Fc^2^)/3'
_refine_ls_weighting_scheme calc
_refine_ls_wR_factor_gt 0.1167
_refine_ls_wR_factor_ref 0.1238
_reflns_number_gt 4476
_reflns_number_total 5628
_reflns_threshold_expression >2sigma(I)
_cod_data_source_file c2ce26441b.txt
_cod_data_source_block 1D-MnS
_cod_original_sg_symbol_H-M P21/c
_cod_database_code 7209023

loop_
_symmetry_equiv_pos_as_xyz
'x, y, z'
'-x, y+1/2, -z+1/2'
'-x, -y, -z'
'x, -y-1/2, z-1/2'

loop_
_atom_site_label
_atom_site_type_symbol
_atom_site_fract_x
_atom_site_fract_y
_atom_site_fract_z
_atom_site_U_iso_or_equiv
_atom_site_adp_type
_atom_site_occupancy
_atom_site_symmetry_multiplicity
_atom_site_calc_flag
_atom_site_refinement_flags
O7 O 0.53440(18) 0.4344(2) 0.11636(16) 0.0300(6) Uani 1 1 d .
O14 O 0.96835(18) 0.5805(2) -0.11839(17) 0.0315(6) Uani 1 1 d .
Mn1 Mn 0.87140(4) 0.41980(4) 0.10076(3) 0.01612(12) Uani 1 1 d .
Mn2 Mn 0.62902(4) 0.57918(4) -0.11031(3) 0.01634(13) Uani 1 1 d .
S2 S 0.86068(6) 0.16614(6) 0.16719(5) 0.01785(17) Uani 1 1 d .
S1 S 0.63697(6) 0.85736(6) -0.13302(5) 0.01893(17) Uani 1 1 d .
S3 S 0.87756(6) 0.53914(6) -0.07124(5) 0.01665(17) Uani 1 1 d .
S4 S 0.62590(6) 0.47647(6) 0.07113(5) 0.01578(16) Uani 1 1 d .
O1 O 0.63699(18) 0.42385(18) -0.02210(15) 0.0231(5) Uani 1 1 d .
O2 O 0.85674(19) 0.24486(18) 0.08797(16) 0.0272(5) Uani 1 1 d .
O3 O 0.78851(17) 0.5760(2) -0.12599(16) 0.0277(5) Uani 1 1 d .
O4 O 0.87292(19) 0.58461(18) 0.02475(15) 0.0253(5) Uani 1 1 d .
O5 O 0.62042(19) 0.59633(18) 0.05273(17) 0.0268(5) Uani 1 1 d .
N3 N 0.5378(2) 0.2265(2) 0.94808(18) 0.0254(6) Uani 1 1 d .
H3A H 0.4816 0.2140 0.9819 0.030 Uiso 1 1 calc R
H3B H 0.5581 0.2971 0.9588 0.030 Uiso 1 1 calc R
O6 O 0.85212(19) 0.2308(2) 0.25398(16) 0.0321(6) Uani 1 1 d .
C1 C 0.0293(2) 0.2545(2) 0.8598(2) 0.0171(6) Uani 1 1 d .
H1A H 0.0476 0.3231 0.8918 0.021 Uiso 1 1 calc R
H1B H -0.0330 0.2676 0.8239 0.021 Uiso 1 1 calc R
O8 O 0.88021(19) 0.41791(18) -0.05982(16) 0.0270(5) Uani 1 1 d .
O9 O 0.7736(2) 0.0893(2) 0.15655(18) 0.0321(6) Uani 1 1 d .
O10 O 0.71368(17) 0.4478(2) 0.13123(15) 0.0248(5) Uani 1 1 d .
O11 O 0.6196(2) 0.5000(2) -0.24524(17) 0.0261(5) Uani 1 1 d .
H26 H 0.5606 0.4803 -0.2559 0.039 Uiso 1 1 calc R
N4 N 0.6858(2) 0.1481(2) 0.81947(19) 0.0271(6) Uani 1 1 d .
H4A H 0.7416 0.1585 0.7845 0.033 Uiso 1 1 calc R
H4B H 0.6635 0.0780 0.8100 0.033 Uiso 1 1 calc R
O12 O 0.8839(2) 0.4979(2) 0.24061(18) 0.0303(6) Uani 1 1 d .
H25 H 0.9426 0.5198 0.2496 0.045 Uiso 1 1 calc R
O13 O 0.5620(2) 0.9313(2) -0.1751(2) 0.0485(8) Uani 1 1 d .
C4 C 0.1961(2) 0.1193(2) 0.9248(2) 0.0187(6) Uani 1 1 d .
H4C H 0.1857 0.0473 0.8954 0.022 Uiso 1 1 calc R
H4D H 0.2578 0.1148 0.9630 0.022 Uiso 1 1 calc R
C11 C 0.7137(3) 0.1628(3) 0.9192(2) 0.0309(8) Uani 1 1 d .
H11A H 0.7430 0.2364 0.9287 0.037 Uiso 1 1 calc R
H11B H 0.7647 0.1079 0.9372 0.037 Uiso 1 1 calc R
N1 N 0.2105(3) 0.2052(3) 0.8510(2) 0.0415(8) Uani 1 1 d .
H1C H 0.2604 0.1835 0.8124 0.050 Uiso 1 1 calc R
H1D H 0.2295 0.2702 0.8775 0.050 Uiso 1 1 calc R
N2 N 0.0120(3) 0.1650(3) 0.9293(2) 0.0416(8) Uani 1 1 d .
H2A H -0.0074 0.1021 0.8997 0.050 Uiso 1 1 calc R
H2B H -0.0385 0.1853 0.9677 0.050 Uiso 1 1 calc R
O15 O 0.6179(2) 0.74263(19) -0.16336(18) 0.0360(6) Uani 1 1 d .
C8 C 0.5117(3) 0.2140(3) 0.8483(2) 0.0290(8) Uani 1 1 d .
H8A H 0.4618 0.2701 0.8302 0.035 Uiso 1 1 calc R
H8B H 0.4815 0.1411 0.8375 0.035 Uiso 1 1 calc R
C5 C 0.1085(3) 0.1436(3) 0.9855(2) 0.0290(8) Uani 1 1 d .
H5A H 0.1240 0.2085 1.0236 0.035 Uiso 1 1 calc R
H5B H 0.0977 0.0809 1.0270 0.035 Uiso 1 1 calc R
C9 C 0.6062(3) 0.2266(3) 0.7899(2) 0.0292(8) Uani 1 1 d .
H9A H 0.5886 0.2135 0.7248 0.035 Uiso 1 1 calc R
H9B H 0.6319 0.3022 0.7956 0.035 Uiso 1 1 calc R
C2 C 0.1127(3) 0.2214(3) 0.7962(2) 0.0259(7) Uani 1 1 d .
H2C H 0.1221 0.2787 0.7493 0.031 Uiso 1 1 calc R
H2D H 0.0945 0.1526 0.7644 0.031 Uiso 1 1 calc R
C12 C 0.6196(3) 0.1495(3) 0.9796(2) 0.0273(7) Uani 1 1 d .
H12A H 0.5951 0.0732 0.9757 0.033 Uiso 1 1 calc R
H12B H 0.6376 0.1650 1.0442 0.033 Uiso 1 1 calc R
O16 O 0.7389(2) 0.8924(3) -0.1582(2) 0.0473(8) Uani 1 1 d .
O22 O 0.62963(19) 0.8630(2) -0.02991(16) 0.0313(6) Uani 1 1 d .
O23 O 0.9557(2) 0.1035(2) 0.16584(19) 0.0367(6) Uani 1 1 d .
H27 H 0.660(3) 0.473(4) -0.264(3) 0.026(12) Uiso 1 1 d .
H24 H 0.843(3) 0.525(3) 0.256(3) 0.022(12) Uiso 1 1 d .

loop_
_atom_site_aniso_label
_atom_site_aniso_U_11
_atom_site_aniso_U_22
_atom_site_aniso_U_33
_atom_site_aniso_U_23
_atom_site_aniso_U_13
_atom_site_aniso_U_12
O7 0.0145(12) 0.0488(15) 0.0268(12) 0.0126(11) 0.0016(10) -0.0027(11)
O14 0.0132(12) 0.0529(17) 0.0285(12) 0.0197(11) 0.0010(10) -0.0005(11)
Mn1 0.0146(3) 0.0166(2) 0.0173(2) 0.00133(15) 0.00075(18) -0.00015(18)
Mn2 0.0144(3) 0.0170(2) 0.0176(2) 0.00274(15) 0.00023(18) 0.00005(18)
S2 0.0202(4) 0.0158(3) 0.0176(3) 0.0002(2) -0.0001(3) 0.0004(3)
S1 0.0231(4) 0.0148(3) 0.0188(3) 0.0037(3) -0.0015(3) -0.0006(3)
S3 0.0136(4) 0.0205(4) 0.0158(3) 0.0038(3) 0.0005(3) 0.0008(3)
S4 0.0127(4) 0.0190(3) 0.0156(3) 0.0017(2) -0.0001(3) 0.0001(3)
O1 0.0299(13) 0.0204(11) 0.0190(10) -0.0011(8) 0.0007(9) -0.0016(9)
O2 0.0391(15) 0.0179(10) 0.0247(11) 0.0055(9) 0.0009(10) -0.0023(10)
O3 0.0126(12) 0.0429(14) 0.0276(12) 0.0136(10) -0.0007(9) 0.0010(10)
O4 0.0310(14) 0.0231(12) 0.0216(11) -0.0025(8) 0.0011(10) -0.0003(10)
O5 0.0316(14) 0.0180(11) 0.0306(12) -0.0011(9) -0.0017(10) 0.0035(10)
N3 0.0277(16) 0.0249(14) 0.0238(13) -0.0020(10) 0.0068(12) -0.0006(12)
O6 0.0344(15) 0.0382(14) 0.0235(12) -0.0111(10) -0.0041(10) 0.0044(11)
C1 0.0136(15) 0.0181(13) 0.0195(13) -0.0018(10) -0.0050(11) 0.0037(12)
O8 0.0346(15) 0.0194(11) 0.0267(12) -0.0018(9) -0.0018(10) 0.0032(10)
O9 0.0343(15) 0.0277(13) 0.0345(13) -0.0001(10) 0.0042(11) -0.0135(11)
O10 0.0149(12) 0.0375(13) 0.0220(11) 0.0066(9) -0.0004(9) 0.0019(10)
O11 0.0217(14) 0.0283(13) 0.0283(12) -0.0082(10) 0.0014(11) 0.0019(12)
N4 0.0325(17) 0.0249(14) 0.0242(14) 0.0008(10) 0.0089(12) 0.0041(13)
O12 0.0186(14) 0.0397(15) 0.0328(14) -0.0153(11) 0.0001(11) 0.0030(13)
O13 0.061(2) 0.0347(15) 0.0494(17) -0.0038(12) -0.0262(15) 0.0239(14)
C4 0.0147(15) 0.0177(14) 0.0236(14) -0.0034(11) -0.0065(12) 0.0043(12)
C11 0.028(2) 0.0358(19) 0.0285(17) 0.0012(14) -0.0021(15) 0.0054(16)
N1 0.047(2) 0.0363(18) 0.0419(19) -0.0060(14) 0.0080(16) -0.0019(16)
N2 0.040(2) 0.048(2) 0.0372(18) 0.0022(15) 0.0039(15) -0.0027(16)
O15 0.0529(18) 0.0158(11) 0.0389(14) 0.0014(10) -0.0134(13) -0.0022(11)
C8 0.0277(19) 0.0300(18) 0.0290(17) -0.0080(13) -0.0055(14) 0.0047(15)
C5 0.034(2) 0.0315(18) 0.0213(15) 0.0041(13) 0.0001(14) -0.0007(15)
C9 0.041(2) 0.0279(17) 0.0186(15) 0.0014(12) -0.0001(14) 0.0034(16)
C2 0.034(2) 0.0266(16) 0.0169(14) -0.0003(12) 0.0015(13) -0.0005(15)
C12 0.034(2) 0.0280(17) 0.0205(15) 0.0038(12) 0.0005(14) 0.0039(15)
O16 0.0380(17) 0.067(2) 0.0372(15) 0.0055(14) 0.0087(13) -0.0235(15)
O22 0.0288(14) 0.0461(15) 0.0191(11) 0.0010(10) 0.0019(10) -0.0051(12)
O23 0.0302(15) 0.0404(15) 0.0395(15) 0.0019(11) 0.0013(12) 0.0161(12)

loop_
_atom_type_symbol
_atom_type_description
_atom_type_scat_dispersion_real
_atom_type_scat_dispersion_imag
_atom_type_scat_source
C C 0.0033 0.0016 'International Tables Vol C Tables 4.2.6.8 and 6.1.1.4'
H H 0.0000 0.0000 'International Tables Vol C Tables 4.2.6.8 and 6.1.1.4'
N N 0.0061 0.0033 'International Tables Vol C Tables 4.2.6.8 and 6.1.1.4'
O O 0.0106 0.0060 'International Tables Vol C Tables 4.2.6.8 and 6.1.1.4'
S S 0.1246 0.1234 'International Tables Vol C Tables 4.2.6.8 and 6.1.1.4'
Mn Mn 0.3368 0.7283 'International Tables Vol C Tables 4.2.6.8 and 6.1.1.4'

loop_
_geom_angle_atom_site_label_1
_geom_angle_atom_site_label_2
_geom_angle_atom_site_label_3
_geom_angle
_geom_angle_site_symmetry_1
_geom_angle_site_symmetry_3
S4 O7 Mn2 146.34(15) . 3_665
S3 O14 Mn1 139.29(14) . 3_765
O14 Mn1 O2 95.60(10) 3_765 .
O14 Mn1 O10 159.28(10) 3_765 .
O2 Mn1 O10 94.98(10) . .
O14 Mn1 O12 80.38(10) 3_765 .
O2 Mn1 O12 120.22(10) . .
O10 Mn1 O12 78.90(10) . .
O14 Mn1 O4 92.46(9) 3_765 .
O2 Mn1 O4 145.96(8) . .
O10 Mn1 O4 88.67(9) . .
O12 Mn1 O4 93.71(10) . .
O14 Mn1 O8 93.11(9) 3_765 .
O2 Mn1 O8 84.82(8) . .
O10 Mn1 O8 105.55(9) . .
O12 Mn1 O8 154.47(10) . .
O4 Mn1 O8 61.72(8) . .
O3 Mn2 O15 92.38(10) . .
O3 Mn2 O7 169.97(10) . 3_665
O15 Mn2 O7 89.60(10) . 3_665
O3 Mn2 O11 86.50(10) . .
O15 Mn2 O11 94.81(10) . .
O7 Mn2 O11 83.54(10) 3_665 .
O3 Mn2 O1 90.42(9) . .
O15 Mn2 O1 166.97(9) . .
O7 Mn2 O1 89.84(9) 3_665 .
O11 Mn2 O1 98.06(9) . .
O3 Mn2 O5 99.83(9) . .
O15 Mn2 O5 105.85(9) . .
O7 Mn2 O5 89.06(9) 3_665 .
O11 Mn2 O5 158.01(9) . .
O1 Mn2 O5 61.13(8) . .
O23 S2 O6 111.12(15) . .
O23 S2 O9 109.68(16) . .
O6 S2 O9 110.39(15) . .
O23 S2 O2 109.87(15) . .
O6 S2 O2 108.07(14) . .
O9 S2 O2 107.63(15) . .
O13 S1 O16 109.8(2) . .
O13 S1 O15 109.95(16) . .
O16 S1 O15 110.61(18) . .
O13 S1 O22 109.44(17) . .
O16 S1 O22 107.98(16) . .
O15 S1 O22 108.98(15) . .
O14 S3 O3 107.24(13) . .
O14 S3 O8 111.74(15) . .
O3 S3 O8 112.15(15) . .
O14 S3 O4 110.45(15) . .
O3 S3 O4 110.04(14) . .
O8 S3 O4 105.26(13) . .
O7 S4 O5 112.40(15) . .
O7 S4 O10 107.41(13) . .
O5 S4 O10 111.84(14) . .
O7 S4 O1 110.15(14) . .
O5 S4 O1 105.10(13) . .
O10 S4 O1 109.97(14) . .
S4 O1 Mn2 98.55(11) . .
S2 O2 Mn1 124.46(14) . .
S3 O3 Mn2 137.06(14) . .
S3 O4 Mn1 97.25(11) . .
S4 O5 Mn2 95.18(11) . .
C8 N3 C12 112.9(3) . .
N2 C1 C2 109.8(3) . .
S3 O8 Mn1 95.76(11) . .
S4 O10 Mn1 131.75(14) . .
C9 N4 C11 111.6(3) . .
C5 C4 N1 112.9(3) . .
N4 C11 C12 110.2(3) . .
C4 N1 C2 110.1(3) . .
C1 N2 C5 110.2(3) . .
S1 O15 Mn2 139.24(16) . .
N3 C8 C9 110.3(3) . .
C4 C5 N2 111.7(3) . .
N4 C9 C8 111.1(3) . .
C1 C2 N1 110.0(3) . .
N3 C12 C11 110.4(3) . .

loop_
_geom_bond_atom_site_label_1
_geom_bond_atom_site_label_2
_geom_bond_distance
_geom_bond_site_symmetry_2
O7 S4 1.460(2) .
O7 Mn2 2.145(2) 3_665
O14 S3 1.462(2) .
O14 Mn1 2.108(2) 3_765
Mn1 O14 2.108(2) 3_765
Mn1 O2 2.114(2) .
Mn1 O10 2.143(2) .
Mn1 O12 2.215(3) .
Mn1 O4 2.256(2) .
Mn1 O8 2.305(2) .
Mn2 O3 2.103(2) .
Mn2 O15 2.106(2) .
Mn2 O7 2.145(2) 3_665
Mn2 O11 2.155(2) .
Mn2 O1 2.252(2) .
Mn2 O5 2.349(2) .
S2 O23 1.453(3) .
S2 O6 1.471(2) .
S2 O9 1.471(2) .
S2 O2 1.476(2) .
S1 O13 1.447(3) .
S1 O16 1.450(3) .
S1 O15 1.463(2) .
S1 O22 1.483(2) .
S3 O3 1.463(2) .
S3 O8 1.463(2) .
S3 O4 1.481(2) .
S4 O5 1.463(2) .
S4 O10 1.465(2) .
S4 O1 1.486(2) .
N3 C8 1.471(4) .
N3 C12 1.479(4) .
C1 N2 1.483(4) .
C1 C2 1.488(4) .
N4 C9 1.462(4) .
N4 C11 1.479(4) .
C4 C5 1.479(5) .
C4 N1 1.490(4) .
C11 C12 1.525(5) .
N1 C2 1.503(5) .
N2 C5 1.509(5) .
C8 C9 1.512(5) .
